data_7226722
loop_
_publ_author_name
'Opris, Dorina'
'Caspari, Philip'
'Nueesch, Frank'
'Neels, Antonia'

_publ_section_title
;
 Mild synthesis of mercaptonitriles from vinyl nitriles and their
 cyclization reactions
;
_journal_name_full 'RSC Adv.'
_journal_paper_doi 10.1039/C6RA21948A
_journal_year 2016
_chemical_formula_moiety 'C16 H24 N4 S4'
_chemical_formula_sum 'C16 H24 N4 S4'
_chemical_formula_weight 400.63
_space_group_crystal_system monoclinic
_space_group_IT_number 14
_space_group_name_Hall '-P 2yn'
_space_group_name_H-M_alt 'P 1 21/n 1'
_symmetry_space_group_name_Hall '-P 2yn'
_symmetry_space_group_name_H-M 'P 1 21/n 1'
_atom_sites_solution_hydrogens mixed
_audit_creation_method SHELXL-2014/7
_audit_update_record
;
2016-09-28 deposited with the CCDC.
2016-10-06 downloaded from the CCDC.
;
_cell_angle_alpha 90
_cell_angle_beta 109.007(5)
_cell_angle_gamma 90
_cell_formula_units_Z 2
_cell_length_a 9.7678(7)
_cell_length_b 8.9291(5)
_cell_length_c 12.0069(8)
_cell_measurement_reflns_used 18427
_cell_measurement_temperature 293(2)
_cell_measurement_theta_max 29.56
_cell_measurement_theta_min 1.79
_cell_volume 990.12(12)
_computing_cell_refinement 'STOE X-AREA'
_computing_data_collection 'STOE X-AREA'
_computing_data_reduction 'STOE X-RED'
_computing_molecular_graphics 'PLATON (Spek, 2003)'
_computing_publication_material 'SHELXL (Sheldrick, 2014)'
_computing_structure_refinement 'SHELXL (Sheldrick, 2014)'
_computing_structure_solution 'SHELXS (Sheldrick, 2008)'
_diffrn_ambient_temperature 293(2)
_diffrn_detector_area_resol_mean 6.67
_diffrn_measured_fraction_theta_full 1.000
_diffrn_measured_fraction_theta_max 0.997
_diffrn_measurement_device_type 'STOE IPDS 2'
_diffrn_measurement_method 'rotation method'
_diffrn_radiation_type MoK\a
_diffrn_radiation_wavelength 0.71073
_diffrn_reflns_av_R_equivalents 0.1111
_diffrn_reflns_av_unetI/netI 0.0560
_diffrn_reflns_Laue_measured_fraction_full 1.000
_diffrn_reflns_Laue_measured_fraction_max 0.997
_diffrn_reflns_limit_h_max 13
_diffrn_reflns_limit_h_min -13
_diffrn_reflns_limit_k_max 11
_diffrn_reflns_limit_k_min -12
_diffrn_reflns_limit_l_max 16
_diffrn_reflns_limit_l_min -16
_diffrn_reflns_number 13148
_diffrn_reflns_point_group_measured_fraction_full 1.000
_diffrn_reflns_point_group_measured_fraction_max 0.997
_diffrn_reflns_theta_full 25.242
_diffrn_reflns_theta_max 29.191
_diffrn_reflns_theta_min 2.346
_diffrn_source 'sealed X-ray tube, 12 x 0.4 mm long-fine focus'
_exptl_absorpt_coefficient_mu 0.486
_exptl_absorpt_correction_type none
_exptl_crystal_colour colourless
_exptl_crystal_density_diffrn 1.344
_exptl_crystal_density_meas ?
_exptl_crystal_description block
_exptl_crystal_F_000 424
_exptl_crystal_size_max 0.400
_exptl_crystal_size_mid 0.350
_exptl_crystal_size_min 0.200
_refine_diff_density_max 0.395
_refine_diff_density_min -0.587
_refine_diff_density_rms 0.076
_refine_ls_extinction_method none
_refine_ls_goodness_of_fit_ref 1.060
_refine_ls_hydrogen_treatment mixed
_refine_ls_matrix_type full
_refine_ls_number_parameters 117
_refine_ls_number_reflns 2679
_refine_ls_number_restraints 0
_refine_ls_restrained_S_all 1.060
_refine_ls_R_factor_all 0.0579
_refine_ls_R_factor_gt 0.0525
_refine_ls_shift/su_max 0.000
_refine_ls_shift/su_mean 0.000
_refine_ls_structure_factor_coef Fsqd
_refine_ls_weighting_details 'w=1/[\s^2^(Fo^2^)+(0.0953P)^2^+0.2587P] where P=(Fo^2^+2Fc^2^)/3'
_refine_ls_weighting_scheme calc
_refine_ls_wR_factor_gt 0.1510
_refine_ls_wR_factor_ref 0.1653
_reflns_Friedel_coverage 0.000
_reflns_number_gt 2334
_reflns_number_total 2679
_reflns_threshold_expression 'I > 2\s(I)'
_cod_data_source_file c6ra21948a2.cif
_cod_data_source_block Compound-17
_cod_depositor_comments
;
The following automatic conversions were performed:

'_exptl_crystal_density_meas' value 'none' was changed to '?' - the
value is perceived as not measured.

Automatic conversion script
Id: cif_fix_values 4268 2015-11-12 08:31:59Z antanas 
;
_cod_database_code 7226722
_shelx_shelxl_version_number 2014/7
_shelx_space_group_comment
; 
The symmetry employed for this shelxl refinement is uniquely defined 
by the following loop, which should always be used as a source of 
symmetry information in preference to the above space-group names. 
They are only intended as comments. 
;
_shelx_estimated_absorpt_t_min 0.829
_shelx_estimated_absorpt_t_max 0.909

loop_
_space_group_symop_operation_xyz
'x, y, z'
'-x+1/2, y+1/2, -z+1/2'
'-x, -y, -z'
'x-1/2, -y-1/2, z-1/2'

loop_
_atom_site_label
_atom_site_type_symbol
_atom_site_fract_x
_atom_site_fract_y
_atom_site_fract_z
_atom_site_U_iso_or_equiv
_atom_site_adp_type
_atom_site_occupancy
_atom_site_site_symmetry_order
_atom_site_calc_flag
_atom_site_refinement_flags_posn
_atom_site_refinement_flags_adp
C1 C 0.8248(2) 0.6571(2) 0.08414(18) 0.0461(4) Uani 1 1 d . .
H1A H 0.7587 0.7246 0.0289 0.055 Uiso 1 1 calc R U
H1B H 0.9201 0.6704 0.0770 0.055 Uiso 1 1 calc R U
C2 C 0.7759(3) 0.4979(2) 0.0529(2) 0.0508(5) Uani 1 1 d . .
H2A H 0.6765 0.4877 0.0516 0.061 Uiso 1 1 calc R U
H2B H 0.8352 0.4315 0.1134 0.061 Uiso 1 1 calc R U
C3 C 0.6473(2) 0.5559(2) -0.18786(19) 0.0457(4) Uani 1 1 d . .
H3A H 0.5609 0.5532 -0.1648 0.055 Uiso 1 1 calc R U
H3B H 0.6801 0.6589 -0.1839 0.055 Uiso 1 1 calc R U
C4 C 0.6124(2) 0.4973(3) -0.31331(19) 0.0537(5) Uani 1 1 d . .
H4A H 0.7018 0.4872 -0.3312 0.064 Uiso 1 1 calc R U
H4B H 0.5524 0.5702 -0.3674 0.064 Uiso 1 1 calc R U
C5 C 0.4661(2) 0.6539(3) 0.33340(17) 0.0477(4) Uani 1 1 d . .
H5B H 0.4075 0.7267 0.2783 0.057 Uiso 1 1 calc R U
H5A H 0.4776 0.6888 0.4125 0.057 Uiso 1 1 calc R U
C6 C 0.6152(2) 0.6437(2) 0.31760(16) 0.0415(4) Uani 1 1 d . .
C7 C 0.6477(2) 0.6992(2) 0.22379(17) 0.0409(4) Uani 1 1 d . .
C8 C 0.7262(2) 0.5710(2) 0.40980(16) 0.0417(4) Uani 1 1 d . .
N1 N 0.5492(2) 0.7548(2) 0.12504(17) 0.0489(4) Uani 1 1 d . .
H1N H 0.462(3) 0.758(3) 0.125(3) 0.061(8) Uiso 1 1 d . .
H2N H 0.584(3) 0.817(4) 0.092(3) 0.067(8) Uiso 1 1 d . .
N2 N 0.8074(2) 0.5108(2) 0.48791(15) 0.0489(4) Uani 1 1 d . .
S1 S 0.83147(5) 0.70500(6) 0.23269(4) 0.04787(19) Uani 1 1 d . .
S2 S 0.78742(6) 0.44079(6) -0.08845(5) 0.0510(2) Uani 1 1 d . .

loop_
_atom_site_aniso_label
_atom_site_aniso_U_11
_atom_site_aniso_U_22
_atom_site_aniso_U_33
_atom_site_aniso_U_23
_atom_site_aniso_U_13
_atom_site_aniso_U_12
C1 0.0432(9) 0.0459(10) 0.0519(10) 0.0072(8) 0.0191(8) 0.0007(8)
C2 0.0581(12) 0.0402(10) 0.0567(11) 0.0104(8) 0.0224(9) 0.0039(8)
C3 0.0378(9) 0.0410(9) 0.0578(11) 0.0076(8) 0.0147(8) 0.0005(7)
C4 0.0458(10) 0.0688(14) 0.0522(11) 0.0143(9) 0.0237(9) 0.0022(9)
C5 0.0517(11) 0.0530(11) 0.0412(9) -0.0058(8) 0.0191(8) 0.0039(8)
C6 0.0450(9) 0.0384(9) 0.0407(8) -0.0074(6) 0.0135(7) -0.0007(7)
C7 0.0411(9) 0.0352(8) 0.0453(9) -0.0034(6) 0.0126(7) -0.0005(6)
C8 0.0467(9) 0.0404(9) 0.0386(8) -0.0087(6) 0.0146(7) -0.0057(7)
N1 0.0417(9) 0.0511(9) 0.0516(9) 0.0104(7) 0.0122(7) 0.0021(7)
N2 0.0497(9) 0.0536(10) 0.0404(8) -0.0035(7) 0.0105(7) -0.0022(7)
S1 0.0386(3) 0.0544(3) 0.0486(3) 0.00277(19) 0.0115(2) -0.00609(18)
S2 0.0459(3) 0.0527(3) 0.0535(3) 0.0015(2) 0.0149(2) 0.0136(2)

loop_
_atom_type_symbol
_atom_type_description
_atom_type_scat_dispersion_real
_atom_type_scat_dispersion_imag
_atom_type_scat_source
C C 0.0033 0.0016 'International Tables Vol C Tables 4.2.6.8 and 6.1.1.4'
H H 0.0000 0.0000 'International Tables Vol C Tables 4.2.6.8 and 6.1.1.4'
N N 0.0061 0.0033 'International Tables Vol C Tables 4.2.6.8 and 6.1.1.4'
S S 0.1246 0.1234 'International Tables Vol C Tables 4.2.6.8 and 6.1.1.4'

loop_
_geom_angle_atom_site_label_1
_geom_angle_atom_site_label_2
_geom_angle_atom_site_label_3
_geom_angle
_geom_angle_site_symmetry_1
_geom_angle_site_symmetry_3
C2 C1 S1 111.96(14) . .
C2 C1 H1A 109.2 . .
S1 C1 H1A 109.2 . .
C2 C1 H1B 109.2 . .
S1 C1 H1B 109.2 . .
H1A C1 H1B 107.9 . .
C1 C2 S2 112.80(15) . .
C1 C2 H2A 109.0 . .
S2 C2 H2A 109.0 . .
C1 C2 H2B 109.0 . .
S2 C2 H2B 109.0 . .
H2A C2 H2B 107.8 . .
C4 C3 S2 109.49(15) . .
C4 C3 H3A 109.8 . .
S2 C3 H3A 109.8 . .
C4 C3 H3B 109.8 . .
S2 C3 H3B 109.8 . .
H3A C3 H3B 108.2 . .
C3 C4 C5 113.41(17) . 3_665
C3 C4 H4A 108.9 . .
C5 C4 H4A 108.9 3_665 .
C3 C4 H4B 108.9 . .
C5 C4 H4B 108.9 3_665 .
H4A C4 H4B 107.7 . .
C6 C5 C4 112.04(17) . 3_665
C6 C5 H5B 109.2 . .
C4 C5 H5B 109.2 3_665 .
C6 C5 H5A 109.2 . .
C4 C5 H5A 109.2 3_665 .
H5B C5 H5A 107.9 . .
C7 C6 C8 119.02(18) . .
C7 C6 C5 124.66(17) . .
C8 C6 C5 116.32(17) . .
N1 C7 C6 124.65(19) . .
N1 C7 S1 117.42(16) . .
C6 C7 S1 117.89(15) . .
N2 C8 C6 174.7(2) . .
C7 N1 H1N 116(2) . .
C7 N1 H2N 113(2) . .
H1N N1 H2N 124(3) . .
C7 S1 C1 102.90(9) . .
C2 S2 C3 101.14(10) . .

loop_
_geom_bond_atom_site_label_1
_geom_bond_atom_site_label_2
_geom_bond_distance
_geom_bond_site_symmetry_2
C1 C2 1.508(3) .
C1 S1 1.814(2) .
C1 H1A 0.9700 .
C1 H1B 0.9700 .
C2 S2 1.810(2) .
C2 H2A 0.9700 .
C2 H2B 0.9700 .
C3 C4 1.525(3) .
C3 S2 1.8141(19) .
C3 H3A 0.9700 .
C3 H3B 0.9700 .
C4 C5 1.533(3) 3_665
C4 H4A 0.9700 .
C4 H4B 0.9700 .
C5 C6 1.532(3) .
C5 C4 1.533(3) 3_665
C5 H5B 0.9700 .
C5 H5A 0.9700 .
C6 C7 1.359(3) .
C6 C8 1.429(3) .
C7 N1 1.355(3) .
C7 S1 1.764(2) .
C8 N2 1.146(3) .
N1 H1N 0.85(3) .
N1 H2N 0.82(3) .

loop_
_geom_hbond_atom_site_label_D
_geom_hbond_atom_site_label_H
_geom_hbond_atom_site_label_A
_geom_hbond_distance_DH
_geom_hbond_distance_HA
_geom_hbond_distance_DA
_geom_hbond_angle_DHA
_geom_hbond_site_symmetry_A
C1 H1A N2 0.97 2.63 3.415(3) 138.5 2_655
C1 H1B S2 0.97 2.99 3.872(2) 152.5 3_765
C4 H4A N2 0.97 2.70 3.508(3) 141.2 1_554
N1 H1N S2 0.85(3) 2.93(3) 3.621(2) 140(2) 3_665
N1 H2N N2 0.82(3) 2.38(4) 3.204(3) 174(3) 2_655

loop_
_geom_torsion_atom_site_label_1
_geom_torsion_atom_site_label_2
_geom_torsion_atom_site_label_3
_geom_torsion_atom_site_label_4
_geom_torsion
_geom_torsion_site_symmetry_1
_geom_torsion_site_symmetry_4
S1 C1 C2 S2 -173.58(11) . .
S2 C3 C4 C5 70.0(2) . 3_665
C4 C5 C6 C7 106.5(2) 3_665 .
C4 C5 C6 C8 -73.9(2) 3_665 .
C8 C6 C7 N1 172.08(18) . .
C5 C6 C7 N1 -8.3(3) . .
C8 C6 C7 S1 -10.1(2) . .
C5 C6 C7 S1 169.47(14) . .
N1 C7 S1 C1 -39.80(17) . .
C6 C7 S1 C1 142.22(15) . .
C2 C1 S1 C7 -66.54(17) . .
C1 C2 S2 C3 -68.23(18) . .
C4 C3 S2 C2 -165.68(14) . .
